data_4325560
loop_
_publ_author_name
'Mario Carrasco'
'Riccardo Peloso'
'Irene Resa'
'Amor Rodr\'iguez'
'Luis S\'anchez'
'Eleuterio \'Alvarez'
'Celia Maya'
'Rafael Andreu'
'Juan Jos\'e Calvente'
'Agust\'in Galindo'
'Ernesto Carmona'

_publ_contact_author_address
;
 Prof. Dr. Ernesto Carmona
 Instituto de Investigaciones Quimicas - Departamento de Quimica Inorganica, 
 Consejo Superior de Investigaciones Cientificas - Universidad de Sevilla, 
 Avda. Americo Vespucio s/n, 41092, Sevilla, Spain
;
_publ_contact_author_email guzman@us.es
_publ_contact_author_fax '+34 954 460565'
_publ_contact_author_name 'Prof. Dr. Ernesto Carmona'
_publ_contact_author_phone '+34 954 489558'
_publ_section_title
;
 Chemical Reactivity and Electrochemistry of Metal-Metal-Bonded Zincocenes
;
_journal_name_full 'Inorganic Chemistry'
_journal_page_first 6361
_journal_page_last 6371
_journal_paper_doi 10.1021/ic200816f
_journal_volume 50
_journal_year 2011
_chemical_formula_moiety 'C58 H84 N4 O2 Zn4, 2(C7 H8)'
_chemical_formula_sum 'C72 H100 N4 O2 Zn4'
_chemical_formula_weight 1315.04
_chemical_name_systematic
; 
 ? 
;
_space_group_IT_number 2
_symmetry_cell_setting triclinic
_symmetry_space_group_name_Hall '-P 1'
_symmetry_space_group_name_H-M 'P -1'
_atom_sites_solution_hydrogens geom
_atom_sites_solution_primary direct
_atom_sites_solution_secondary difmap
_audit_creation_method SHELXL-97
_cell_angle_alpha 103.123(5)
_cell_angle_beta 109.060(5)
_cell_angle_gamma 110.926(5)
_cell_formula_units_Z 1
_cell_length_a 12.1601(17)
_cell_length_b 12.9369(18)
_cell_length_c 13.6190(19)
_cell_measurement_reflns_used 8601
_cell_measurement_temperature 173(2)
_cell_measurement_theta_max 30.77
_cell_measurement_theta_min 2.49
_cell_volume 1742.2(4)
_computing_cell_refinement 'Bruker (2006). APEX 2. Version 2.1.'
_computing_data_collection 'Bruker (2006). APEX 2. Version 2.1.'
_computing_data_reduction 'Bruker (2006). APEX 2. Version 2.1.'
_computing_molecular_graphics 'XP, SHELXTL v. 6.14 (Bruker, 2003)'
_computing_publication_material 'XCIF, SHELXTL v. 6.14 (Bruker, 2003)'
_computing_structure_refinement 'XL, SHELXTL v. 6.14 (Bruker, 2003)'
_computing_structure_solution 'Bruker (2006). APEX 2. Version 2.1.'
_diffrn_ambient_temperature 173(2)
_diffrn_detector_area_resol_mean 8.26
_diffrn_measured_fraction_theta_full 0.987
_diffrn_measured_fraction_theta_max 0.987
_diffrn_measurement_device_type
;
 Bruker-Nonius X8kappa APEX II CCD area detector'
;
_diffrn_measurement_method 'phi and omega scans with narrow frames'
_diffrn_radiation_monochromator graphite
_diffrn_radiation_source 'fine-focus sealed tube'
_diffrn_radiation_type MoK\a
_diffrn_radiation_wavelength 0.71073
_diffrn_reflns_av_R_equivalents 0.0720
_diffrn_reflns_av_sigmaI/netI 0.0742
_diffrn_reflns_limit_h_max 17
_diffrn_reflns_limit_h_min -17
_diffrn_reflns_limit_k_max 11
_diffrn_reflns_limit_k_min -18
_diffrn_reflns_limit_l_max 19
_diffrn_reflns_limit_l_min -19
_diffrn_reflns_number 37936
_diffrn_reflns_theta_full 30.78
_diffrn_reflns_theta_max 30.78
_diffrn_reflns_theta_min 1.72
_diffrn_standards_decay_% 0
_exptl_absorpt_coefficient_mu 1.405
_exptl_absorpt_correction_T_max 0.756
_exptl_absorpt_correction_T_min 0.709
_exptl_absorpt_correction_type multi-scan
_exptl_absorpt_process_details
;
 SADABS, Bruker (2006). APEX 2. Version 2.1. Bruker Analytical
 X-ray Solutions, Madison, Wisconsin, USA.
;
_exptl_crystal_colour colourless
_exptl_crystal_density_diffrn 1.253
_exptl_crystal_description plate
_exptl_crystal_F_000 696
_exptl_crystal_size_max 0.36
_exptl_crystal_size_mid 0.21
_exptl_crystal_size_min 0.20
_refine_diff_density_max 1.268
_refine_diff_density_min -1.530
_refine_diff_density_rms 0.185
_refine_ls_extinction_method none
_refine_ls_goodness_of_fit_ref 1.028
_refine_ls_hydrogen_treatment constr
_refine_ls_matrix_type full
_refine_ls_number_parameters 381
_refine_ls_number_reflns 10557
_refine_ls_number_restraints 0
_refine_ls_restrained_S_all 1.011
_refine_ls_R_factor_all 0.0901
_refine_ls_R_factor_gt 0.0599
_refine_ls_shift/su_max 0.001
_refine_ls_shift/su_mean 0.000
_refine_ls_structure_factor_coef Fsqd
_refine_ls_weighting_details 'calc w=1/[\s^2^(Fo^2^)+(0.0566P)^2^+4.3666P] where P=(Fo^2^+2Fc^2^)/3'
_refine_ls_weighting_scheme calc
_refine_ls_wR_factor_gt 0.1341
_refine_ls_wR_factor_ref 0.2182
_reflns_number_gt 6555
_reflns_number_total 10557
_reflns_threshold_expression >2sigma(I)
_cod_data_source_file ic200816f_si_001_3.cif
_cod_data_source_block 6
_cod_database_code 4325560

loop_
_symmetry_equiv_pos_as_xyz
'x, y, z'
'-x, -y, -z'

loop_
_atom_site_label
_atom_site_type_symbol
_atom_site_fract_x
_atom_site_fract_y
_atom_site_fract_z
_atom_site_U_iso_or_equiv
_atom_site_adp_type
_atom_site_occupancy
_atom_site_symmetry_multiplicity
_atom_site_calc_flag
_atom_site_refinement_flags
Zn1 Zn 0.44013(9) 0.30693(7) 0.65882(8) 0.0398(2) Uani 1 1 d U
Zn2 Zn 0.48920(8) 0.46879(6) 0.59911(6) 0.0291(2) Uani 1 1 d U
O1 O 0.3746(4) 0.4661(4) 0.4534(4) 0.0296(9) Uani 1 1 d U
N1 n 0.5413(6) 0.6330(5) 0.7243(5) 0.0326(11) Uani 1 1 d U
N2 n 0.6579(8) 0.9557(6) 0.9801(6) 0.0459(15) Uani 1 1 d U
C1 C 0.3882(10) 0.1149(7) 0.6595(8) 0.0530(17) Uani 1 1 d U
C2 C 0.5192(10) 0.1918(9) 0.7441(8) 0.0547(17) Uani 1 1 d U
C3 C 0.5167(8) 0.2787(8) 0.8276(7) 0.0484(15) Uani 1 1 d U
C4 C 0.3828(7) 0.2557(7) 0.7962(6) 0.0378(13) Uani 1 1 d U
C5 C 0.3045(8) 0.1547(7) 0.6924(7) 0.0437(14) Uani 1 1 d U
C6 C 0.3388(16) 0.0026(10) 0.5558(12) 0.095(4) Uani 1 1 d U
H6A H 0.3955 0.0205 0.5183 0.142 Uiso 1 1 calc R
H6B H 0.2482 -0.0215 0.5033 0.142 Uiso 1 1 calc R
H6C H 0.3410 -0.0630 0.5797 0.142 Uiso 1 1 calc R
C7 C 0.6355(13) 0.1773(13) 0.7397(12) 0.084(4) Uani 1 1 d U
H7A H 0.6427 0.1864 0.6722 0.126 Uiso 1 1 calc R
H7B H 0.6231 0.0974 0.7369 0.126 Uiso 1 1 calc R
H7C H 0.7162 0.2388 0.8070 0.126 Uiso 1 1 calc R
C8 C 0.6384(11) 0.3753(12) 0.9319(10) 0.084(4) Uani 1 1 d U
H8A H 0.6616 0.3418 0.9885 0.125 Uiso 1 1 calc R
H8B H 0.6214 0.4411 0.9623 0.125 Uiso 1 1 calc R
H8C H 0.7113 0.4059 0.9126 0.125 Uiso 1 1 calc R
C9 C 0.3320(11) 0.3222(9) 0.8577(8) 0.060(2) Uani 1 1 d U
H9A H 0.2943 0.3614 0.8130 0.090 Uiso 1 1 calc R
H9B H 0.4044 0.3832 0.9306 0.090 Uiso 1 1 calc R
H9C H 0.2639 0.2659 0.8701 0.090 Uiso 1 1 calc R
C10 C 0.1574(10) 0.0917(10) 0.6315(10) 0.071(3) Uani 1 1 d U
H10A H 0.1224 0.0305 0.6597 0.107 Uiso 1 1 calc R
H10B H 0.1287 0.0533 0.5506 0.107 Uiso 1 1 calc R
H10C H 0.1245 0.1501 0.6443 0.107 Uiso 1 1 calc R
C11 C 0.2484(6) 0.4573(5) 0.4257(6) 0.0316(12) Uani 1 1 d U
C12 C 0.2516(7) 0.5651(6) 0.5047(7) 0.0370(14) Uani 1 1 d U
C13 C 0.1844(7) 0.5283(7) 0.5620(6) 0.0387(14) Uani 1 1 d U
C14 C 0.1254(7) 0.3950(7) 0.5233(6) 0.0374(14) Uani 1 1 d U
C15 C 0.1614(7) 0.3533(6) 0.4470(6) 0.0338(13) Uani 1 1 d U
C16 C 0.1820(8) 0.4426(8) 0.3023(7) 0.0453(16) Uani 1 1 d U
H16A H 0.2322 0.5151 0.2932 0.068 Uiso 1 1 calc R
H16B H 0.0920 0.4304 0.2825 0.068 Uiso 1 1 calc R
H16C H 0.1795 0.3730 0.2526 0.068 Uiso 1 1 calc R
C17 C 0.3240(9) 0.6892(6) 0.5128(9) 0.054(2) Uani 1 1 d U
H17A H 0.2696 0.7016 0.4501 0.081 Uiso 1 1 calc R
H17B H 0.4064 0.7005 0.5089 0.081 Uiso 1 1 calc R
H17C H 0.3438 0.7472 0.5845 0.081 Uiso 1 1 calc R
C18 C 0.1668(10) 0.6023(10) 0.6523(8) 0.063(3) Uani 1 1 d U
H18A H 0.2099 0.5961 0.7237 0.095 Uiso 1 1 calc R
H18B H 0.0726 0.5725 0.6309 0.095 Uiso 1 1 calc R
H18C H 0.2064 0.6864 0.6611 0.095 Uiso 1 1 calc R
C19 C 0.0415(10) 0.3265(10) 0.5696(10) 0.062(2) Uani 1 1 d U
H19A H 0.0103 0.2404 0.5320 0.093 Uiso 1 1 calc R
H19B H -0.0342 0.3421 0.5561 0.093 Uiso 1 1 calc R
H19C H 0.0936 0.3524 0.6508 0.093 Uiso 1 1 calc R
C20 C 0.1312(8) 0.2271(6) 0.3869(8) 0.0475(18) Uani 1 1 d U
H20A H 0.2128 0.2204 0.4104 0.071 Uiso 1 1 calc R
H20B H 0.0916 0.2061 0.3053 0.071 Uiso 1 1 calc R
H20C H 0.0695 0.1722 0.4057 0.071 Uiso 1 1 calc R
C21 C 0.6060(9) 0.7400(7) 0.7224(7) 0.0443(17) Uani 1 1 d U
H21 H 0.6271 0.7411 0.6612 0.053 Uiso 1 1 calc R
C22 C 0.6440(9) 0.8483(7) 0.8024(7) 0.0473(18) Uani 1 1 d U
H22 H 0.6876 0.9208 0.7942 0.057 Uiso 1 1 calc R
C23 C 0.6188(8) 0.8527(6) 0.8960(6) 0.0377(14) Uani 1 1 d U
C24 C 0.5453(9) 0.7390(7) 0.8953(7) 0.0466(18) Uani 1 1 d U
H24 H 0.5197 0.7347 0.9537 0.056 Uiso 1 1 calc R
C25 C 0.5111(8) 0.6352(7) 0.8111(6) 0.0414(15) Uani 1 1 d U
H25 H 0.4633 0.5608 0.8142 0.050 Uiso 1 1 calc R
C26 C 0.7366(11) 1.0745(7) 0.9864(8) 0.056(2) Uani 1 1 d U
H26A H 0.6822 1.0966 0.9320 0.068 Uiso 1 1 calc R
H26B H 0.8109 1.0771 0.9700 0.068 Uiso 1 1 calc R
C27 C 0.7862(15) 1.1577(9) 1.1058(10) 0.091(4) Uani 1 1 d U
H27A H 0.8818 1.1866 1.1487 0.109 Uiso 1 1 calc R
H27B H 0.7713 1.2282 1.1063 0.109 Uiso 1 1 calc R
C28 C 0.7156(16) 1.0921(10) 1.1564(10) 0.089(4) Uani 1 1 d U
H28A H 0.6523 1.1203 1.1650 0.107 Uiso 1 1 calc R
H28B H 0.7781 1.1062 1.2322 0.107 Uiso 1 1 calc R
C29 C 0.6433(13) 0.9606(8) 1.0836(8) 0.067(3) Uani 1 1 d U
H29A H 0.6830 0.9164 1.1203 0.080 Uiso 1 1 calc R
H29B H 0.5493 0.9260 1.0674 0.080 Uiso 1 1 calc R
C30 C 0.0094(8) 0.2931(8) 0.8728(7) 0.0484(17) Uani 1 1 d U
C31 C 0.0766(10) 0.2983(9) 0.9772(9) 0.058(2) Uani 1 1 d U
H31 H 0.1178 0.3713 1.0410 0.070 Uiso 1 1 calc R
C32 C 0.0858(12) 0.1981(12) 0.9917(11) 0.072(3) Uani 1 1 d U
H32 H 0.1343 0.2029 1.0647 0.087 Uiso 1 1 calc R
C33 C 0.0238(14) 0.0918(11) 0.8992(13) 0.082(3) Uani 1 1 d U
H33 H 0.0310 0.0233 0.9076 0.099 Uiso 1 1 calc R
C34 C -0.0491(13) 0.0854(10) 0.7938(11) 0.074(3) Uani 1 1 d U
H34 H -0.0954 0.0111 0.7307 0.089 Uiso 1 1 calc R
C35 C -0.0555(9) 0.1847(8) 0.7793(8) 0.0553(19) Uani 1 1 d U
H35 H -0.1037 0.1800 0.7063 0.066 Uiso 1 1 calc R
C36 C 0.0040(13) 0.4033(9) 0.8568(10) 0.074(3) Uani 1 1 d U
H36A H -0.0142 0.4442 0.9148 0.111 Uiso 1 1 calc R
H36B H -0.0661 0.3793 0.7820 0.111 Uiso 1 1 calc R
H36C H 0.0887 0.4579 0.8632 0.111 Uiso 1 1 calc R

loop_
_atom_site_aniso_label
_atom_site_aniso_U_11
_atom_site_aniso_U_22
_atom_site_aniso_U_33
_atom_site_aniso_U_23
_atom_site_aniso_U_13
_atom_site_aniso_U_12
Zn1 0.0488(5) 0.0373(4) 0.0518(5) 0.0293(4) 0.0312(4) 0.0235(4)
Zn2 0.0360(4) 0.0296(3) 0.0376(4) 0.0190(3) 0.0249(3) 0.0201(3)
O1 0.028(2) 0.0312(19) 0.042(2) 0.0212(18) 0.0210(19) 0.0166(17)
N1 0.038(3) 0.035(2) 0.035(3) 0.016(2) 0.022(2) 0.022(2)
N2 0.064(4) 0.036(3) 0.043(3) 0.013(2) 0.029(3) 0.026(3)
C1 0.077(4) 0.035(3) 0.067(4) 0.030(3) 0.042(4) 0.030(3)
C2 0.063(4) 0.066(4) 0.075(5) 0.050(3) 0.042(4) 0.048(4)
C3 0.044(3) 0.054(4) 0.057(4) 0.038(3) 0.027(3) 0.019(3)
C4 0.040(3) 0.046(3) 0.041(3) 0.029(3) 0.023(3) 0.021(3)
C5 0.045(3) 0.044(3) 0.049(4) 0.030(3) 0.024(3) 0.017(3)
C6 0.142(12) 0.050(5) 0.092(8) 0.016(5) 0.057(8) 0.048(7)
C7 0.086(7) 0.112(9) 0.121(10) 0.080(8) 0.067(7) 0.074(7)
C8 0.052(5) 0.092(7) 0.068(5) 0.043(5) 0.013(4) 0.000(5)
C9 0.084(7) 0.069(5) 0.063(5) 0.036(5) 0.051(5) 0.048(5)
C10 0.047(4) 0.065(6) 0.075(6) 0.037(5) 0.015(4) 0.005(4)
C11 0.029(3) 0.029(2) 0.041(3) 0.014(2) 0.020(3) 0.015(2)
C12 0.036(3) 0.030(3) 0.052(4) 0.014(3) 0.021(3) 0.021(3)
C13 0.033(3) 0.049(3) 0.043(4) 0.014(3) 0.019(3) 0.029(3)
C14 0.034(3) 0.046(3) 0.049(4) 0.024(3) 0.026(3) 0.025(3)
C15 0.027(3) 0.032(3) 0.045(4) 0.015(3) 0.018(3) 0.015(2)
C16 0.041(4) 0.051(4) 0.047(4) 0.025(3) 0.018(3) 0.024(3)
C17 0.052(5) 0.031(3) 0.085(6) 0.019(4) 0.029(4) 0.028(3)
C18 0.064(6) 0.077(6) 0.058(5) 0.008(4) 0.032(5) 0.049(5)
C19 0.058(6) 0.080(6) 0.093(7) 0.057(6) 0.057(6) 0.042(5)
C20 0.048(4) 0.028(3) 0.068(5) 0.018(3) 0.031(4) 0.015(3)
C21 0.069(5) 0.037(3) 0.045(4) 0.021(3) 0.042(4) 0.027(3)
C22 0.068(5) 0.036(3) 0.062(5) 0.024(3) 0.049(4) 0.028(3)
C23 0.045(4) 0.037(3) 0.044(3) 0.019(3) 0.026(3) 0.025(3)
C24 0.063(5) 0.039(3) 0.046(4) 0.018(3) 0.040(4) 0.019(3)
C25 0.049(4) 0.037(3) 0.044(4) 0.019(3) 0.030(3) 0.015(3)
C26 0.081(6) 0.035(3) 0.065(5) 0.020(3) 0.045(5) 0.027(4)
C27 0.125(10) 0.040(4) 0.070(6) 0.000(4) 0.043(7) 0.015(5)
C28 0.146(11) 0.054(5) 0.057(6) 0.009(4) 0.051(7) 0.039(6)
C29 0.114(8) 0.042(4) 0.046(5) 0.016(3) 0.041(5) 0.034(5)
C30 0.045(4) 0.050(4) 0.054(4) 0.018(3) 0.028(4) 0.021(3)
C31 0.054(5) 0.062(5) 0.061(5) 0.024(4) 0.029(4) 0.027(4)
C32 0.076(7) 0.092(7) 0.090(6) 0.058(5) 0.053(6) 0.053(6)
C33 0.105(9) 0.076(6) 0.131(8) 0.064(6) 0.086(7) 0.064(6)
C34 0.089(7) 0.051(4) 0.095(6) 0.022(5) 0.066(6) 0.028(5)
C35 0.048(5) 0.057(4) 0.060(5) 0.014(4) 0.031(4) 0.024(4)
C36 0.083(8) 0.056(5) 0.067(6) 0.022(5) 0.020(6) 0.029(5)

loop_
_atom_type_symbol
_atom_type_description
_atom_type_scat_dispersion_real
_atom_type_scat_dispersion_imag
_atom_type_scat_source
C C 0.0033 0.0016 'International Tables Vol C Tables 4.2.6.8 and 6.1.1.4'
H H 0.0000 0.0000 'International Tables Vol C Tables 4.2.6.8 and 6.1.1.4'
N N 0.0061 0.0033 'International Tables Vol C Tables 4.2.6.8 and 6.1.1.4'
O O 0.0106 0.0060 'International Tables Vol C Tables 4.2.6.8 and 6.1.1.4'
Zn Zn 0.2839 1.4301 'International Tables Vol C Tables 4.2.6.8 and 6.1.1.4'

loop_
_geom_angle_atom_site_label_1
_geom_angle_atom_site_label_2
_geom_angle_atom_site_label_3
_geom_angle
_geom_angle_site_symmetry_1
_geom_angle_site_symmetry_3
C5 Zn1 C1 36.0(3) . .
C5 Zn1 C4 35.3(3) . .
C1 Zn1 C4 59.6(3) . .
C5 Zn1 C3 58.6(3) . .
C1 Zn1 C3 58.7(3) . .
C4 Zn1 C3 35.6(3) . .
C5 Zn1 C2 58.9(3) . .
C1 Zn1 C2 35.1(3) . .
C4 Zn1 C2 59.3(3) . .
C3 Zn1 C2 35.2(3) . .
C5 Zn1 Zn2 153.9(2) . .
C1 Zn1 Zn2 160.6(2) . .
C4 Zn1 Zn2 139.50(19) . .
C3 Zn1 Zn2 136.9(2) . .
C2 Zn1 Zn2 147.1(2) . .
O1 Zn2 O1 80.8(2) . 2_666
O1 Zn2 N1 105.2(2) . .
O1 Zn2 N1 97.9(2) 2_666 .
O1 Zn2 Zn1 124.94(13) . .
O1 Zn2 Zn1 129.08(12) 2_666 .
N1 Zn2 Zn1 112.62(15) . .
O1 Zn2 Zn2 40.40(12) . 2_666
O1 Zn2 Zn2 40.39(13) 2_666 2_666
N1 Zn2 Zn2 105.20(15) . 2_666
Zn1 Zn2 Zn2 142.17(5) . 2_666
C11 O1 Zn2 124.4(4) . .
C11 O1 Zn2 133.4(4) . 2_666
Zn2 O1 Zn2 99.21(19) . 2_666
C21 N1 C25 115.8(6) . .
C21 N1 Zn2 122.6(4) . .
C25 N1 Zn2 121.5(5) . .
C23 N2 C26 123.7(7) . .
C23 N2 C29 123.6(7) . .
C26 N2 C29 112.1(7) . .
C2 C1 C5 107.4(8) . .
C2 C1 C6 127.7(10) . .
C5 C1 C6 124.7(10) . .
C2 C1 Zn1 73.3(4) . .
C5 C1 Zn1 71.4(4) . .
C6 C1 Zn1 124.5(7) . .
C1 C2 C3 107.9(8) . .
C1 C2 C7 123.0(10) . .
C3 C2 C7 129.1(10) . .
C1 C2 Zn1 71.6(4) . .
C3 C2 Zn1 71.9(4) . .
C7 C2 Zn1 122.2(7) . .
C2 C3 C4 109.0(8) . .
C2 C3 C8 123.2(9) . .
C4 C3 C8 127.8(9) . .
C2 C3 Zn1 72.9(5) . .
C4 C3 Zn1 72.2(4) . .
C8 C3 Zn1 122.2(6) . .
C5 C4 C3 106.5(7) . .
C5 C4 C9 125.2(8) . .
C3 C4 C9 128.3(8) . .
C5 C4 Zn1 71.4(4) . .
C3 C4 Zn1 72.2(4) . .
C9 C4 Zn1 121.5(5) . .
C4 C5 C1 109.2(7) . .
C4 C5 C10 125.8(9) . .
C1 C5 C10 124.8(9) . .
C4 C5 Zn1 73.3(4) . .
C1 C5 Zn1 72.6(4) . .
C10 C5 Zn1 124.6(6) . .
C1 C6 H6A 109.5 . .
C1 C6 H6B 109.5 . .
H6A C6 H6B 109.5 . .
C1 C6 H6C 109.5 . .
H6A C6 H6C 109.5 . .
H6B C6 H6C 109.5 . .
C2 C7 H7A 109.5 . .
C2 C7 H7B 109.5 . .
H7A C7 H7B 109.5 . .
C2 C7 H7C 109.5 . .
H7A C7 H7C 109.5 . .
H7B C7 H7C 109.5 . .
C3 C8 H8A 109.5 . .
C3 C8 H8B 109.5 . .
H8A C8 H8B 109.5 . .
C3 C8 H8C 109.5 . .
H8A C8 H8C 109.5 . .
H8B C8 H8C 109.5 . .
C4 C9 H9A 109.5 . .
C4 C9 H9B 109.5 . .
H9A C9 H9B 109.5 . .
C4 C9 H9C 109.5 . .
H9A C9 H9C 109.5 . .
H9B C9 H9C 109.5 . .
C5 C10 H10A 109.5 . .
C5 C10 H10B 109.5 . .
H10A C10 H10B 109.5 . .
C5 C10 H10C 109.5 . .
H10A C10 H10C 109.5 . .
H10B C10 H10C 109.5 . .
O1 C11 C12 112.6(5) . .
O1 C11 C16 110.4(6) . .
C12 C11 C16 110.2(6) . .
O1 C11 C15 111.4(5) . .
C12 C11 C15 101.1(5) . .
C16 C11 C15 110.8(6) . .
C13 C12 C17 128.6(7) . .
C13 C12 C11 109.9(6) . .
C17 C12 C11 121.4(7) . .
C12 C13 C14 109.2(6) . .
C12 C13 C18 128.8(8) . .
C14 C13 C18 122.0(7) . .
C15 C14 C13 109.3(6) . .
C15 C14 C19 128.7(7) . .
C13 C14 C19 121.9(7) . .
C14 C15 C20 129.3(7) . .
C14 C15 C11 110.4(6) . .
C20 C15 C11 120.3(6) . .
C11 C16 H16A 109.5 . .
C11 C16 H16B 109.5 . .
H16A C16 H16B 109.5 . .
C11 C16 H16C 109.5 . .
H16A C16 H16C 109.5 . .
H16B C16 H16C 109.5 . .
C12 C17 H17A 109.5 . .
C12 C17 H17B 109.5 . .
H17A C17 H17B 109.5 . .
C12 C17 H17C 109.5 . .
H17A C17 H17C 109.5 . .
H17B C17 H17C 109.5 . .
C13 C18 H18A 109.5 . .
C13 C18 H18B 109.5 . .
H18A C18 H18B 109.5 . .
C13 C18 H18C 109.5 . .
H18A C18 H18C 109.5 . .
H18B C18 H18C 109.5 . .
C14 C19 H19A 109.5 . .
C14 C19 H19B 109.5 . .
H19A C19 H19B 109.5 . .
C14 C19 H19C 109.5 . .
H19A C19 H19C 109.5 . .
H19B C19 H19C 109.5 . .
C15 C20 H20A 109.5 . .
C15 C20 H20B 109.5 . .
H20A C20 H20B 109.5 . .
C15 C20 H20C 109.5 . .
H20A C20 H20C 109.5 . .
H20B C20 H20C 109.5 . .
N1 C21 C22 124.7(6) . .
N1 C21 H21 117.6 . .
C22 C21 H21 117.6 . .
C21 C22 C23 120.3(7) . .
C21 C22 H22 119.9 . .
C23 C22 H22 119.9 . .
N2 C23 C22 123.6(7) . .
N2 C23 C24 121.6(7) . .
C22 C23 C24 114.8(6) . .
C25 C24 C23 120.5(7) . .
C25 C24 H24 119.7 . .
C23 C24 H24 119.7 . .
N1 C25 C24 123.6(7) . .
N1 C25 H25 118.2 . .
C24 C25 H25 118.2 . .
N2 C26 C27 104.8(8) . .
N2 C26 H26A 110.8 . .
C27 C26 H26A 110.8 . .
N2 C26 H26B 110.8 . .
C27 C26 H26B 110.8 . .
H26A C26 H26B 108.9 . .
C28 C27 C26 107.9(9) . .
C28 C27 H27A 110.1 . .
C26 C27 H27A 110.1 . .
C28 C27 H27B 110.1 . .
C26 C27 H27B 110.1 . .
H27A C27 H27B 108.4 . .
C27 C28 C29 109.6(9) . .
C27 C28 H28A 109.8 . .
C29 C28 H28A 109.7 . .
C27 C28 H28B 109.7 . .
C29 C28 H28B 109.7 . .
H28A C28 H28B 108.2 . .
N2 C29 C28 104.0(8) . .
N2 C29 H29A 111.0 . .
C28 C29 H29A 111.0 . .
N2 C29 H29B 111.0 . .
C28 C29 H29B 111.0 . .
H29A C29 H29B 109.0 . .
C31 C30 C35 119.7(9) . .
C31 C30 C36 120.7(9) . .
C35 C30 C36 119.6(9) . .
C30 C31 C32 120.8(10) . .
C30 C31 H31 119.6 . .
C32 C31 H31 119.6 . .
C33 C32 C31 119.3(11) . .
C33 C32 H32 120.3 . .
C31 C32 H32 120.3 . .
C32 C33 C34 119.7(10) . .
C32 C33 H33 120.2 . .
C34 C33 H33 120.2 . .
C35 C34 C33 120.9(11) . .
C35 C34 H34 119.6 . .
C33 C34 H34 119.6 . .
C34 C35 C30 119.4(10) . .
C34 C35 H35 120.3 . .
C30 C35 H35 120.3 . .
C30 C36 H36A 109.5 . .
C30 C36 H36B 109.5 . .
H36A C36 H36B 109.5 . .
C30 C36 H36C 109.5 . .
H36A C36 H36C 109.5 . .
H36B C36 H36C 109.5 . .

loop_
_geom_bond_atom_site_label_1
_geom_bond_atom_site_label_2
_geom_bond_distance
_geom_bond_site_symmetry_2
Zn1 C5 2.322(7) .
Zn1 C1 2.338(7) .
Zn1 C4 2.347(7) .
Zn1 C3 2.347(8) .
Zn1 C2 2.360(8) .
Zn1 Zn2 2.3664(10) .
Zn2 O1 2.003(5) .
Zn2 O1 2.004(4) 2_666
Zn2 N1 2.124(5) .
Zn2 Zn2 3.0512(14) 2_666
O1 C11 1.409(8) .
O1 Zn2 2.004(4) 2_666
N1 C21 1.336(9) .
N1 C25 1.346(9) .
N2 C23 1.347(9) .
N2 C26 1.456(10) .
N2 C29 1.467(11) .
C1 C2 1.416(14) .
C1 C5 1.439(12) .
C1 C6 1.535(14) .
C2 C3 1.424(13) .
C2 C7 1.509(14) .
C3 C4 1.436(11) .
C3 C8 1.506(14) .
C4 C5 1.416(11) .
C4 C9 1.488(11) .
C5 C10 1.495(13) .
C6 H6A 0.9800 .
C6 H6B 0.9800 .
C6 H6C 0.9800 .
C7 H7A 0.9800 .
C7 H7B 0.9800 .
C7 H7C 0.9800 .
C8 H8A 0.9800 .
C8 H8B 0.9800 .
C8 H8C 0.9800 .
C9 H9A 0.9800 .
C9 H9B 0.9800 .
C9 H9C 0.9800 .
C10 H10A 0.9800 .
C10 H10B 0.9800 .
C10 H10C 0.9800 .
C11 C12 1.536(9) .
C11 C16 1.539(10) .
C11 C15 1.542(9) .
C12 C13 1.346(11) .
C12 C17 1.487(10) .
C13 C14 1.491(10) .
C13 C18 1.501(10) .
C14 C15 1.332(10) .
C14 C19 1.500(10) .
C15 C20 1.496(9) .
C16 H16A 0.9800 .
C16 H16B 0.9800 .
C16 H16C 0.9800 .
C17 H17A 0.9800 .
C17 H17B 0.9800 .
C17 H17C 0.9800 .
C18 H18A 0.9800 .
C18 H18B 0.9800 .
C18 H18C 0.9800 .
C19 H19A 0.9800 .
C19 H19B 0.9800 .
C19 H19C 0.9800 .
C20 H20A 0.9800 .
C20 H20B 0.9800 .
C20 H20C 0.9800 .
C21 C22 1.371(10) .
C21 H21 0.9500 .
C22 C23 1.398(10) .
C22 H22 0.9500 .
C23 C24 1.418(10) .
C24 C25 1.371(10) .
C24 H24 0.9500 .
C25 H25 0.9500 .
C26 C27 1.506(13) .
C26 H26A 0.9900 .
C26 H26B 0.9900 .
C27 C28 1.437(17) .
C27 H27A 0.9900 .
C27 H27B 0.9900 .
C28 C29 1.498(13) .
C28 H28A 0.9900 .
C28 H28B 0.9900 .
C29 H29A 0.9900 .
C29 H29B 0.9900 .
C30 C31 1.361(13) .
C30 C35 1.397(12) .
C30 C36 1.511(14) .
C31 C32 1.392(15) .
C31 H31 0.9500 .
C32 C33 1.378(17) .
C32 H32 0.9500 .
C33 C34 1.383(18) .
C33 H33 0.9500 .
C34 C35 1.368(15) .
C34 H34 0.9500 .
C35 H35 0.9500 .
C36 H36A 0.9800 .
C36 H36B 0.9800 .
C36 H36C 0.9800 .

loop_
_geom_torsion_atom_site_label_1
_geom_torsion_atom_site_label_2
_geom_torsion_atom_site_label_3
_geom_torsion_atom_site_label_4
_geom_torsion
_geom_torsion_site_symmetry_1
_geom_torsion_site_symmetry_4
C5 Zn1 Zn2 O1 -48.7(5) . .
C1 Zn1 Zn2 O1 56.3(8) . .
C4 Zn1 Zn2 O1 -110.9(3) . .
C3 Zn1 Zn2 O1 -165.5(4) . .
C2 Zn1 Zn2 O1 137.9(5) . .
C5 Zn1 Zn2 O1 -157.1(5) . 2_666
C1 Zn1 Zn2 O1 -52.1(8) . 2_666
C4 Zn1 Zn2 O1 140.7(3) . 2_666
C3 Zn1 Zn2 O1 86.1(4) . 2_666
C2 Zn1 Zn2 O1 29.4(5) . 2_666
C5 Zn1 Zn2 N1 80.9(5) . .
C1 Zn1 Zn2 N1 -174.1(8) . .
C4 Zn1 Zn2 N1 18.7(3) . .
C3 Zn1 Zn2 N1 -35.8(4) . .
C2 Zn1 Zn2 N1 -92.5(5) . .
C5 Zn1 Zn2 Zn2 -100.8(5) . 2_666
C1 Zn1 Zn2 Zn2 4.3(8) . 2_666
C4 Zn1 Zn2 Zn2 -163.0(3) . 2_666
C3 Zn1 Zn2 Zn2 142.5(3) . 2_666
C2 Zn1 Zn2 Zn2 85.8(5) . 2_666
O1 Zn2 O1 C11 -162.6(5) 2_666 .
N1 Zn2 O1 C11 -66.9(5) . .
Zn1 Zn2 O1 C11 65.6(5) . .
Zn2 Zn2 O1 C11 -162.6(5) 2_666 .
O1 Zn2 O1 Zn2 0.0 2_666 2_666
N1 Zn2 O1 Zn2 95.7(2) . 2_666
Zn1 Zn2 O1 Zn2 -131.74(12) . 2_666
O1 Zn2 N1 C21 -59.4(6) . .
O1 Zn2 N1 C21 23.1(6) 2_666 .
Zn1 Zn2 N1 C21 161.4(6) . .
Zn2 Zn2 N1 C21 -17.5(6) 2_666 .
O1 Zn2 N1 C25 120.7(6) . .
O1 Zn2 N1 C25 -156.7(6) 2_666 .
Zn1 Zn2 N1 C25 -18.4(6) . .
Zn2 Zn2 N1 C25 162.7(5) 2_666 .
C5 Zn1 C1 C2 -115.5(8) . .
C4 Zn1 C1 C2 -78.8(6) . .
C3 Zn1 C1 C2 -37.1(5) . .
Zn2 Zn1 C1 C2 110.8(8) . .
C4 Zn1 C1 C5 36.7(5) . .
C3 Zn1 C1 C5 78.4(5) . .
C2 Zn1 C1 C5 115.5(8) . .
Zn2 Zn1 C1 C5 -133.7(6) . .
C5 Zn1 C1 C6 119.8(12) . .
C4 Zn1 C1 C6 156.5(11) . .
C3 Zn1 C1 C6 -161.8(11) . .
C2 Zn1 C1 C6 -124.7(12) . .
Zn2 Zn1 C1 C6 -13.9(16) . .
C5 C1 C2 C3 -0.6(8) . .
C6 C1 C2 C3 -175.8(9) . .
Zn1 C1 C2 C3 63.1(5) . .
C5 C1 C2 C7 179.3(8) . .
C6 C1 C2 C7 4.2(14) . .
Zn1 C1 C2 C7 -116.9(9) . .
C5 C1 C2 Zn1 -63.7(5) . .
C6 C1 C2 Zn1 121.1(10) . .
C5 Zn1 C2 C1 38.3(5) . .
C4 Zn1 C2 C1 79.7(6) . .
C3 Zn1 C2 C1 116.7(8) . .
Zn2 Zn1 C2 C1 -145.1(5) . .
C5 Zn1 C2 C3 -78.5(5) . .
C1 Zn1 C2 C3 -116.7(8) . .
C4 Zn1 C2 C3 -37.1(5) . .
Zn2 Zn1 C2 C3 98.2(6) . .
C5 Zn1 C2 C7 156.2(11) . .
C1 Zn1 C2 C7 118.0(12) . .
C4 Zn1 C2 C7 -162.4(11) . .
C3 Zn1 C2 C7 -125.3(12) . .
Zn2 Zn1 C2 C7 -27.1(13) . .
C1 C2 C3 C4 0.6(9) . .
C7 C2 C3 C4 -179.3(9) . .
Zn1 C2 C3 C4 63.6(5) . .
C1 C2 C3 C8 179.3(8) . .
C7 C2 C3 C8 -0.6(14) . .
Zn1 C2 C3 C8 -117.7(8) . .
C1 C2 C3 Zn1 -62.9(5) . .
C7 C2 C3 Zn1 117.1(9) . .
C5 Zn1 C3 C2 79.3(6) . .
C1 Zn1 C3 C2 36.9(5) . .
C4 Zn1 C3 C2 117.2(7) . .
Zn2 Zn1 C3 C2 -128.1(5) . .
C5 Zn1 C3 C4 -37.9(5) . .
C1 Zn1 C3 C4 -80.3(5) . .
C2 Zn1 C3 C4 -117.2(7) . .
Zn2 Zn1 C3 C4 114.8(4) . .
C5 Zn1 C3 C8 -161.8(10) . .
C1 Zn1 C3 C8 155.8(10) . .
C4 Zn1 C3 C8 -124.0(11) . .
C2 Zn1 C3 C8 118.9(11) . .
Zn2 Zn1 C3 C8 -9.2(11) . .
C2 C3 C4 C5 -0.4(8) . .
C8 C3 C4 C5 -179.0(8) . .
Zn1 C3 C4 C5 63.6(5) . .
C2 C3 C4 C9 179.5(7) . .
C8 C3 C4 C9 0.9(13) . .
Zn1 C3 C4 C9 -116.5(7) . .
C2 C3 C4 Zn1 -64.0(5) . .
C8 C3 C4 Zn1 117.4(9) . .
C1 Zn1 C4 C5 -37.4(5) . .
C3 Zn1 C4 C5 -115.0(7) . .
C2 Zn1 C4 C5 -78.4(5) . .
Zn2 Zn1 C4 C5 137.7(4) . .
C5 Zn1 C4 C3 115.0(7) . .
C1 Zn1 C4 C3 77.6(6) . .
C2 Zn1 C4 C3 36.6(5) . .
Zn2 Zn1 C4 C3 -107.3(5) . .
C5 Zn1 C4 C9 -120.5(9) . .
C1 Zn1 C4 C9 -157.9(8) . .
C3 Zn1 C4 C9 124.5(9) . .
C2 Zn1 C4 C9 161.1(8) . .
Zn2 Zn1 C4 C9 17.2(9) . .
C3 C4 C5 C1 0.1(8) . .
C9 C4 C5 C1 -179.8(7) . .
Zn1 C4 C5 C1 64.2(5) . .
C3 C4 C5 C10 174.8(8) . .
C9 C4 C5 C10 -5.1(12) . .
Zn1 C4 C5 C10 -121.0(8) . .
C3 C4 C5 Zn1 -64.2(5) . .
C9 C4 C5 Zn1 115.9(7) . .
C2 C1 C5 C4 0.3(8) . .
C6 C1 C5 C4 175.7(9) . .
Zn1 C1 C5 C4 -64.7(5) . .
C2 C1 C5 C10 -174.5(8) . .
C6 C1 C5 C10 0.9(13) . .
Zn1 C1 C5 C10 120.5(8) . .
C2 C1 C5 Zn1 65.0(5) . .
C6 C1 C5 Zn1 -119.6(9) . .
C1 Zn1 C5 C4 117.0(7) . .
C3 Zn1 C5 C4 38.2(5) . .
C2 Zn1 C5 C4 79.7(5) . .
Zn2 Zn1 C5 C4 -96.2(6) . .
C4 Zn1 C5 C1 -117.0(7) . .
C3 Zn1 C5 C1 -78.7(6) . .
C2 Zn1 C5 C1 -37.3(5) . .
Zn2 Zn1 C5 C1 146.9(5) . .
C1 Zn1 C5 C10 -120.7(11) . .
C4 Zn1 C5 C10 122.4(10) . .
C3 Zn1 C5 C10 160.6(10) . .
C2 Zn1 C5 C10 -158.0(10) . .
Zn2 Zn1 C5 C10 26.2(12) . .
Zn2 O1 C11 C12 63.1(6) . .
Zn2 O1 C11 C12 -93.0(7) 2_666 .
Zn2 O1 C11 C16 -173.2(4) . .
Zn2 O1 C11 C16 30.7(8) 2_666 .
Zn2 O1 C11 C15 -49.7(7) . .
Zn2 O1 C11 C15 154.2(4) 2_666 .
O1 C11 C12 C13 -116.7(7) . .
C16 C11 C12 C13 119.5(7) . .
C15 C11 C12 C13 2.3(8) . .
O1 C11 C12 C17 61.9(9) . .
C16 C11 C12 C17 -61.9(9) . .
C15 C11 C12 C17 -179.1(7) . .
C17 C12 C13 C14 178.6(8) . .
C11 C12 C13 C14 -2.9(8) . .
C17 C12 C13 C18 -1.9(14) . .
C11 C12 C13 C18 176.6(8) . .
C12 C13 C14 C15 2.4(9) . .
C18 C13 C14 C15 -177.1(7) . .
C12 C13 C14 C19 -178.5(8) . .
C18 C13 C14 C19 2.0(12) . .
C13 C14 C15 C20 177.8(7) . .
C19 C14 C15 C20 -1.3(14) . .
C13 C14 C15 C11 -0.8(8) . .
C19 C14 C15 C11 -179.9(8) . .
O1 C11 C15 C14 119.1(6) . .
C12 C11 C15 C14 -0.8(8) . .
C16 C11 C15 C14 -117.6(7) . .
O1 C11 C15 C20 -59.6(8) . .
C12 C11 C15 C20 -179.5(7) . .
C16 C11 C15 C20 63.7(8) . .
C25 N1 C21 C22 1.2(13) . .
Zn2 N1 C21 C22 -178.6(7) . .
N1 C21 C22 C23 1.7(14) . .
C26 N2 C23 C22 -3.2(13) . .
C29 N2 C23 C22 -173.6(9) . .
C26 N2 C23 C24 178.2(9) . .
C29 N2 C23 C24 7.8(13) . .
C21 C22 C23 N2 177.2(8) . .
C21 C22 C23 C24 -4.1(12) . .
N2 C23 C24 C25 -177.4(8) . .
C22 C23 C24 C25 3.9(12) . .
C21 N1 C25 C24 -1.5(12) . .
Zn2 N1 C25 C24 178.4(7) . .
C23 C24 C25 N1 -1.2(14) . .
C23 N2 C26 C27 -165.3(10) . .
C29 N2 C26 C27 6.1(12) . .
N2 C26 C27 C28 -11.6(15) . .
C26 C27 C28 C29 13.0(17) . .
C23 N2 C29 C28 172.8(10) . .
C26 N2 C29 C28 1.5(13) . .
C27 C28 C29 N2 -9.0(16) . .
C35 C30 C31 C32 2.4(14) . .
C36 C30 C31 C32 -177.7(10) . .
C30 C31 C32 C33 -1.2(16) . .
C31 C32 C33 C34 -1.6(17) . .
C32 C33 C34 C35 3.1(17) . .
C33 C34 C35 C30 -1.9(15) . .
C31 C30 C35 C34 -0.9(14) . .
C36 C30 C35 C34 179.2(10) . .
